data_2022588
loop_
_publ_author_name
'Grosu, Ioana Georgeta'
'Martin, Flavia'
'Turza, Alexandru'
'Miclaus, Maria'
'Kacso, Irina'
'Borodi, Gheorghe'

_publ_section_title
;
 Structural studies of various olmesartan solvates
;
_journal_coeditor_code DV3017
_journal_issue 4
_journal_name_full 'Acta Crystallographica Section C'
_journal_page_first
;
;
_journal_paper_doi 10.1107/S2053229622002984
_journal_volume 78
_journal_year 2022
_chemical_formula_iupac 'C24 H26 N6 O3, C2 H3 N'
_chemical_formula_moiety 'C24 H26 N6 O3, C2 H3 N'
_chemical_formula_sum 'C26 H29 N7 O3'
_chemical_formula_weight 487.56
_chemical_name_common 'Olmesartan acetonitrile monosolvate'
_chemical_name_systematic
;4-(2-Hydroxypropan-2-yl)-2-propyl-1-({4-[2-(1<i>H</i>-1,2,3,4-tetrazol-5-yl)phenyl]phenyl}methyl)-1<i>H</i>-imidazol-3-ium-5-carboxylate
acetonitrile monosolvate
;
_space_group_crystal_system monoclinic
_space_group_IT_number 14
_space_group_name_Hall '-P 2ybc'
_space_group_name_H-M_alt 'P 1 21/c 1'
_atom_sites_solution_hydrogens mixed
_atom_sites_solution_primary direct
_audit_creation_method
;
Olex2 1.2
(compiled 2018.05.29 svn.r3508 for OlexSys, GUI svn.r5506)
;
_cell_angle_alpha 90
_cell_angle_beta 91.4370(6)
_cell_angle_gamma 90
_cell_formula_units_Z 4
_cell_length_a 9.92522(7)
_cell_length_b 17.86566(12)
_cell_length_c 14.34306(10)
_cell_measurement_reflns_used 25587
_cell_measurement_temperature 109.9(2)
_cell_measurement_theta_max 71.4110
_cell_measurement_theta_min 4.4460
_cell_volume 2542.52(3)
_computing_cell_refinement
;
CrysAlis PRO (Agilent, 2012)
;
_computing_data_collection
;
CrysAlis PRO (Agilent, 2012)
;
_computing_data_reduction
;
CrysAlis PRO (Agilent, 2012)
;
_computing_molecular_graphics
;
OLEX2 (Dolomanov <i>et al.</i>,  2009)
;
_computing_publication_material
;
OLEX2 (Dolomanov <i>et al.</i>,  2009)
;
_computing_structure_refinement
;
SHELXL2016 (Sheldrick, 2015)
;
_computing_structure_solution
;
SHELXS (Sheldrick, 2008)
;
_diffrn_ambient_temperature 109.9(2)
_diffrn_detector_area_resol_mean 16.4335
_diffrn_measured_fraction_theta_full 0.995
_diffrn_measured_fraction_theta_max 0.993
_diffrn_measurement_device_type 'Agilent SuperNova Dual Source diffractometer with an Eos detector'
_diffrn_measurement_method '\w scans'
_diffrn_radiation_monochromator mirror
_diffrn_radiation_type CuK\a
_diffrn_radiation_wavelength 1.54184
_diffrn_reflns_av_R_equivalents 0.0375
_diffrn_reflns_av_unetI/netI 0.0161
_diffrn_reflns_limit_h_max 11
_diffrn_reflns_limit_h_min -12
_diffrn_reflns_limit_k_max 21
_diffrn_reflns_limit_k_min -21
_diffrn_reflns_limit_l_max 17
_diffrn_reflns_limit_l_min -17
_diffrn_reflns_number 43452
_diffrn_reflns_theta_full 67.684
_diffrn_reflns_theta_max 71.708
_diffrn_reflns_theta_min 4.456
_diffrn_source 'SuperNova (Cu) X-ray Source'
_exptl_absorpt_coefficient_mu 0.705
_exptl_absorpt_correction_T_max 1.00000
_exptl_absorpt_correction_T_min 0.28887
_exptl_absorpt_correction_type multi-scan
_exptl_absorpt_process_details
;
(CrysAlis PRO; Agilent, 2012)
;
_exptl_crystal_colour colourless
_exptl_crystal_density_diffrn 1.274
_exptl_crystal_description needle
_exptl_crystal_F_000 1032
_exptl_crystal_size_max 0.1
_exptl_crystal_size_mid 0.02
_exptl_crystal_size_min 0.01
_refine_diff_density_max 0.472
_refine_diff_density_min -0.712
_refine_ls_extinction_method none
_refine_ls_goodness_of_fit_ref 1.079
_refine_ls_hydrogen_treatment mixed
_refine_ls_matrix_type full
_refine_ls_number_parameters 347
_refine_ls_number_reflns 4937
_refine_ls_number_restraints 29
_refine_ls_restrained_S_all 1.180
_refine_ls_R_factor_all 0.0528
_refine_ls_R_factor_gt 0.0503
_refine_ls_shift/su_max 0.001
_refine_ls_shift/su_mean 0.000
_refine_ls_structure_factor_coef Fsqd
_refine_ls_weighting_details 'w=1/[\s^2^(Fo^2^)+(0.0664P)^2^+1.6749P] where P=(Fo^2^+2Fc^2^)/3'
_refine_ls_weighting_scheme calc
_refine_ls_wR_factor_gt 0.1307
_refine_ls_wR_factor_ref 0.1328
_reflns_number_gt 4602
_reflns_number_total 4937
_reflns_threshold_expression 'I > 2\s(I)'
_cod_data_source_file dv3017sup1.cif
_cod_data_source_block Ol-Acn
_cod_database_code 2022588
_shelx_space_group_comment
;
The symmetry employed for this shelxl refinement is uniquely defined
by the following loop, which should always be used as a source of
symmetry information in preference to the above space-group names.
They are only intended as comments.
;

loop_
_space_group_symop_operation_xyz
'x, y, z'
'-x, y+1/2, -z+1/2'
'-x, -y, -z'
'x, -y-1/2, z-1/2'

loop_
_atom_site_type_symbol
_atom_site_label
_atom_site_fract_x
_atom_site_fract_y
_atom_site_fract_z
_atom_site_U_iso_or_equiv
_atom_site_adp_type
_atom_site_calc_flag
_atom_site_occupancy
_atom_site_disorder_assembly
_atom_site_disorder_group
O O1 0.90689(11) 0.17622(6) 0.20891(7) 0.0194(2) Uani d 1 . .
H H1 0.926166 0.198076 0.160776 0.029 Uiso calc 1 . .
O O3 1.21197(12) 0.27756(8) 0.03063(8) 0.0302(3) Uani d 1 . .
N N6 1.20504(12) 0.23466(7) 0.34207(8) 0.0170(3) Uani d 1 . .
H H6 1.187811 0.224391 0.399120 0.020 Uiso calc 1 . .
N N5 1.31393(12) 0.26543(7) 0.21972(8) 0.0157(3) Uani d 1 . .
O O2 1.00561(12) 0.25223(8) 0.07649(8) 0.0327(3) Uani d 1 . .
C C9 1.70037(14) 0.18371(8) 0.04021(10) 0.0164(3) Uani d 1 . .
H H9 1.781864 0.194792 0.012721 0.020 Uiso calc 1 . .
C C10 1.62789(15) 0.24025(8) 0.08197(10) 0.0163(3) Uani d 1 . .
H H10 1.662643 0.288583 0.084094 0.020 Uiso calc 1 . .
C C16 1.11200(15) 0.23328(8) 0.26916(10) 0.0159(3) Uani d 1 . .
C C11 1.50347(14) 0.22544(8) 0.12082(10) 0.0153(3) Uani d 1 . .
C C14 1.42692(15) 0.28981(8) 0.16281(10) 0.0175(3) Uani d 1 . .
H H14A 1.488576 0.319351 0.201302 0.021 Uiso calc 1 . .
H H14B 1.392546 0.321730 0.112952 0.021 Uiso calc 1 . .
C C12 1.45439(15) 0.15252(9) 0.11852(10) 0.0190(3) Uani d 1 . .
H H12 1.371050 0.141954 0.143662 0.023 Uiso calc 1 . .
C C13 1.52867(15) 0.09537(9) 0.07904(11) 0.0203(3) Uani d 1 . .
H H13 1.495711 0.046643 0.079287 0.024 Uiso calc 1 . .
C C8 1.65252(15) 0.11052(8) 0.03896(10) 0.0176(3) Uani d 1 . .
C C15 1.17969(15) 0.25341(8) 0.19052(10) 0.0160(3) Uani d 1 . .
C C18 1.12875(16) 0.26239(9) 0.09122(10) 0.0194(3) Uani d 1 . .
N N1 1.79072(15) 0.03609(8) 0.21193(10) 0.0272(3) Uani d 1 . .
C C19 0.96525(15) 0.21467(9) 0.28696(10) 0.0186(3) Uani d 1 . .
C C23 1.53900(17) 0.18804(11) 0.36270(12) 0.0290(4) Uani d 1 . .
H H23A 1.569796 0.184367 0.299217 0.035 Uiso calc 1 . .
H H23B 1.617807 0.193777 0.403448 0.035 Uiso calc 1 . .
C C5 1.75653(17) 0.05224(10) -0.09981(12) 0.0279(4) Uani d 1 . .
H H5 1.722597 0.091919 -0.135190 0.033 Uiso calc 1 . .
C C1 1.78385(16) -0.01091(9) 0.04734(12) 0.0250(4) Uani d 1 . .
C C6 1.73274(15) 0.04975(9) -0.00460(11) 0.0213(3) Uani d 1 . .
C C22 1.44986(16) 0.25805(10) 0.37108(11) 0.0223(3) Uani d 1 . .
H H22A 1.424747 0.264026 0.435574 0.027 Uiso calc 1 . .
H H22B 1.501531 0.301770 0.353772 0.027 Uiso calc 1 . .
C C7 1.76619(18) -0.01707(9) 0.14821(13) 0.0280(4) Uani d 1 . .
N N2 1.76726(19) 0.00850(9) 0.29715(12) 0.0406(4) Uani d 1 . .
N N4 1.7280(2) -0.07822(9) 0.19200(13) 0.0469(5) Uani d 1 . .
C C17 1.32560(15) 0.25422(8) 0.31130(10) 0.0171(3) Uani d 1 . .
C C21 0.95370(18) 0.16176(11) 0.36946(11) 0.0288(4) Uani d 1 . .
H H21A 0.861413 0.146833 0.375484 0.043 Uiso calc 1 . .
H H21B 0.983973 0.186751 0.425420 0.043 Uiso calc 1 . .
H H21C 1.008429 0.118318 0.359556 0.043 Uiso calc 1 . .
C C3 1.87947(19) -0.06329(11) -0.09116(16) 0.0390(5) Uani d 1 . .
H H3 1.928513 -0.100699 -0.120001 0.047 Uiso calc 1 . .
C C2 1.85617(18) -0.06748(10) 0.00284(15) 0.0338(4) Uani d 1 . .
H H2 1.888618 -0.108120 0.037130 0.041 Uiso calc 1 . .
C C4 1.83000(19) -0.00348(11) -0.14282(14) 0.0370(5) Uani d 1 . .
H H4 1.845981 -0.000613 -0.206335 0.044 Uiso calc 1 . .
N N3 1.7300(3) -0.06029(10) 0.28431(14) 0.0559(6) Uani d 1 . .
C C24 1.4676(2) 0.11625(12) 0.38747(16) 0.0439(5) Uani d 1 . .
H H24A 1.392545 0.108550 0.345026 0.066 Uiso calc 1 . .
H H24B 1.435801 0.119610 0.449993 0.066 Uiso calc 1 . .
H H24C 1.529103 0.074998 0.383111 0.066 Uiso calc 1 . .
C C20 0.88951(17) 0.28742(10) 0.30324(15) 0.0332(4) Uani d 1 . .
H H20A 0.895812 0.318858 0.249242 0.050 Uiso calc 1 . .
H H20B 0.928446 0.312712 0.356476 0.050 Uiso calc 1 . .
H H20C 0.796532 0.276579 0.314272 0.050 Uiso calc 1 . .
N N1A 1.2974(7) -0.0694(3) 0.3504(5) 0.163(2) Uani d 1 . .
C C2A 1.2437(11) -0.0377(5) 0.4077(6) 0.114(2) Uani d 0.6 A 1
C C1AB 1.109(3) -0.0504(16) 0.4489(19) 0.272(14) Uani d 0.4 A 2
H H1AA 1.044370 -0.018594 0.417367 0.408 Uiso calc 0.4 A 2
H H1AB 1.166569 -0.020622 0.488726 0.408 Uiso calc 0.4 A 2
H H1AC 1.062258 -0.086521 0.485753 0.408 Uiso calc 0.4 A 2
H H1A 1.818(2) 0.0804(10) 0.2057(16) 0.040(6) Uiso d 1 . .
C C2B 1.1876(14) -0.0881(7) 0.3820(9) 0.114(2) Uani d 0.4 A 2
C C1AA 1.1780(9) 0.0083(6) 0.4845(6) 0.153(5) Uani d 0.6 A 1
H H1AD 1.081846 0.003386 0.479075 0.230 Uiso calc 0.6 A 1
H H1AE 1.202474 0.059998 0.477970 0.230 Uiso calc 0.6 A 1
H H1AF 1.208671 -0.009663 0.544401 0.230 Uiso calc 0.6 A 1

loop_
_atom_site_aniso_label
_atom_site_aniso_U_11
_atom_site_aniso_U_22
_atom_site_aniso_U_33
_atom_site_aniso_U_12
_atom_site_aniso_U_13
_atom_site_aniso_U_23
O1 0.0206(5) 0.0229(5) 0.0145(5) -0.0039(4) -0.0024(4) -0.0010(4)
O3 0.0221(6) 0.0547(8) 0.0139(5) 0.0003(5) 0.0011(4) 0.0018(5)
N6 0.0167(6) 0.0230(6) 0.0113(6) 0.0005(5) 0.0002(5) -0.0018(5)
N5 0.0142(6) 0.0190(6) 0.0141(6) 0.0012(5) 0.0004(5) -0.0031(5)
O2 0.0223(6) 0.0536(8) 0.0219(6) -0.0095(6) -0.0070(5) 0.0134(5)
C9 0.0132(7) 0.0220(7) 0.0140(6) -0.0008(5) -0.0003(5) 0.0010(5)
C10 0.0161(7) 0.0172(7) 0.0156(7) -0.0017(5) -0.0014(5) 0.0009(5)
C16 0.0155(7) 0.0173(7) 0.0148(7) 0.0024(5) -0.0007(5) -0.0032(5)
C11 0.0147(7) 0.0199(7) 0.0111(6) 0.0010(5) -0.0017(5) -0.0006(5)
C14 0.0157(7) 0.0191(7) 0.0177(7) -0.0016(6) 0.0024(5) -0.0012(6)
C12 0.0152(7) 0.0225(8) 0.0194(7) -0.0027(6) 0.0034(5) -0.0017(6)
C13 0.0190(7) 0.0184(7) 0.0235(8) -0.0037(6) 0.0022(6) -0.0029(6)
C8 0.0157(7) 0.0201(7) 0.0169(7) 0.0007(6) -0.0002(5) -0.0019(6)
C15 0.0147(7) 0.0176(7) 0.0156(7) 0.0024(5) -0.0007(5) -0.0025(5)
C18 0.0204(8) 0.0228(8) 0.0148(7) 0.0019(6) -0.0019(6) -0.0003(6)
N1 0.0328(8) 0.0182(7) 0.0304(8) -0.0041(6) -0.0016(6) 0.0029(6)
C19 0.0153(7) 0.0236(8) 0.0168(7) -0.0017(6) 0.0012(5) -0.0055(6)
C23 0.0201(8) 0.0466(10) 0.0199(8) 0.0099(7) -0.0039(6) -0.0051(7)
C5 0.0255(8) 0.0281(9) 0.0304(9) -0.0068(7) 0.0081(7) -0.0079(7)
C1 0.0189(7) 0.0184(8) 0.0378(9) -0.0032(6) -0.0001(6) -0.0073(7)
C6 0.0145(7) 0.0206(7) 0.0290(8) -0.0041(6) 0.0036(6) -0.0071(6)
C22 0.0177(7) 0.0326(9) 0.0164(7) -0.0010(6) -0.0028(6) -0.0039(6)
C7 0.0284(9) 0.0163(7) 0.0391(10) -0.0008(6) -0.0042(7) -0.0010(7)
N2 0.0596(11) 0.0288(8) 0.0333(9) -0.0104(8) -0.0021(8) 0.0077(7)
N4 0.0722(13) 0.0231(8) 0.0453(10) -0.0127(8) -0.0040(9) 0.0042(7)
C17 0.0166(7) 0.0199(7) 0.0149(7) 0.0016(5) -0.0004(5) -0.0036(5)
C21 0.0262(8) 0.0428(10) 0.0173(8) -0.0119(7) 0.0002(6) 0.0005(7)
C3 0.0255(9) 0.0296(9) 0.0625(13) -0.0046(7) 0.0140(9) -0.0245(9)
C2 0.0224(8) 0.0205(8) 0.0583(12) -0.0004(7) -0.0002(8) -0.0119(8)
C4 0.0327(10) 0.0391(10) 0.0401(10) -0.0119(8) 0.0165(8) -0.0198(8)
N3 0.0928(16) 0.0301(9) 0.0445(11) -0.0189(10) -0.0023(10) 0.0098(8)
C24 0.0493(12) 0.0385(11) 0.0438(11) 0.0150(9) -0.0009(9) 0.0041(9)
C20 0.0189(8) 0.0294(9) 0.0516(11) 0.0005(7) 0.0077(7) -0.0159(8)
N1A 0.185(5) 0.117(4) 0.185(5) -0.024(3) -0.031(4) 0.030(3)
C2A 0.148(6) 0.100(5) 0.093(4) 0.020(4) 0.016(4) -0.014(3)
C1AB 0.26(2) 0.29(2) 0.27(2) -0.024(16) 0.047(16) 0.029(16)
C2B 0.148(6) 0.100(5) 0.093(4) 0.020(4) 0.016(4) -0.014(3)
C1AA 0.127(7) 0.184(9) 0.147(8) -0.038(7) -0.044(6) 0.129(8)

loop_
_atom_type_symbol
_atom_type_description
_atom_type_scat_dispersion_real
_atom_type_scat_dispersion_imag
_atom_type_scat_source
C C 0.0181 0.0091 'International Tables Vol C Tables 4.2.6.8 and 6.1.1.4'
H H 0.0000 0.0000 'International Tables Vol C Tables 4.2.6.8 and 6.1.1.4'
N N 0.0311 0.0180 'International Tables Vol C Tables 4.2.6.8 and 6.1.1.4'
O O 0.0492 0.0322 'International Tables Vol C Tables 4.2.6.8 and 6.1.1.4'

loop_
_geom_angle_atom_site_label_1
_geom_angle_atom_site_label_2
_geom_angle_atom_site_label_3
_geom_angle_site_symmetry_1
_geom_angle_site_symmetry_3
_geom_angle
_geom_angle_publ_flag
C17 N6 C16 . . 110.11(12) ?
C15 N5 C14 . . 127.72(12) ?
C17 N5 C14 . . 122.95(12) ?
C17 N5 C15 . . 109.27(12) ?
C10 C9 C8 . . 120.68(13) ?
C9 C10 C11 . . 120.65(14) ?
N6 C16 C19 . . 120.18(13) ?
C15 C16 N6 . . 106.61(13) ?
C15 C16 C19 . . 133.17(13) ?
C10 C11 C14 . . 118.32(13) ?
C12 C11 C10 . . 118.81(13) ?
C12 C11 C14 . . 122.87(13) ?
N5 C14 C11 . . 113.21(12) ?
C13 C12 C11 . . 120.61(14) ?
C12 C13 C8 . . 120.48(14) ?
C9 C8 C13 . . 118.73(13) ?
C9 C8 C6 . . 120.24(13) ?
C13 C8 C6 . . 121.03(13) ?
N5 C15 C18 . . 123.98(13) ?
C16 C15 N5 . . 105.96(12) ?
C16 C15 C18 . . 130.05(14) ?
O3 C18 O2 . . 125.30(14) ?
O3 C18 C15 . . 118.06(14) ?
O2 C18 C15 . . 116.62(13) ?
C7 N1 N2 . . 109.20(15) ?
O1 C19 C16 . . 110.22(11) ?
O1 C19 C21 . . 105.95(12) ?
O1 C19 C20 . . 109.86(13) ?
C16 C19 C20 . . 108.51(13) ?
C21 C19 C16 . . 110.94(13) ?
C21 C19 C20 . . 111.35(14) ?
C24 C23 C22 . . 113.42(15) ?
C4 C5 C6 . . 121.13(18) ?
C6 C1 C7 . . 122.11(15) ?
C2 C1 C6 . . 119.83(17) ?
C2 C1 C7 . . 118.05(16) ?
C5 C6 C8 . . 119.51(15) ?
C5 C6 C1 . . 118.53(15) ?
C1 C6 C8 . . 121.95(14) ?
C17 C22 C23 . . 112.84(13) ?
N1 C7 C1 . . 126.70(15) ?
N4 C7 N1 . . 108.19(17) ?
N4 C7 C1 . . 125.06(16) ?
N3 N2 N1 . . 105.90(16) ?
C7 N4 N3 . . 105.70(16) ?
N6 C17 C22 . . 124.08(13) ?
N5 C17 N6 . . 108.04(13) ?
N5 C17 C22 . . 127.81(14) ?
C2 C3 C4 . . 120.06(16) ?
C3 C2 C1 . . 120.49(18) ?
C3 C4 C5 . . 119.96(18) ?
N2 N3 N4 . . 111.01(16) ?
N1A C2A C1AA . . 176.7(11) ?
N1A C2B C1AB . . 128.6(17) ?

loop_
_geom_bond_atom_site_label_1
_geom_bond_atom_site_label_2
_geom_bond_site_symmetry_2
_geom_bond_distance
_geom_bond_publ_flag
O1 C19 . 1.4241(17) ?
O3 C18 . 1.244(2) ?
N6 C16 . 1.3778(19) ?
N6 C17 . 1.332(2) ?
N5 C14 . 1.4696(18) ?
N5 C15 . 1.4031(19) ?
N5 C17 . 1.3309(19) ?
O2 C18 . 1.248(2) ?
C9 C10 . 1.385(2) ?
C9 C8 . 1.391(2) ?
C10 C11 . 1.393(2) ?
C16 C15 . 1.375(2) ?
C16 C19 . 1.522(2) ?
C11 C14 . 1.512(2) ?
C11 C12 . 1.391(2) ?
C12 C13 . 1.388(2) ?
C13 C8 . 1.397(2) ?
C8 C6 . 1.493(2) ?
C15 C18 . 1.508(2) ?
N1 C7 . 1.336(2) ?
N1 N2 . 1.344(2) ?
C19 C21 . 1.521(2) ?
C19 C20 . 1.522(2) ?
C23 C22 . 1.538(2) ?
C23 C24 . 1.512(3) ?
C5 C6 . 1.392(2) ?
C5 C4 . 1.388(2) ?
C1 C6 . 1.403(2) ?
C1 C7 . 1.466(3) ?
C1 C2 . 1.403(2) ?
C22 C17 . 1.486(2) ?
C7 N4 . 1.321(2) ?
N2 N3 . 1.295(2) ?
N4 N3 . 1.362(3) ?
C3 C2 . 1.376(3) ?
C3 C4 . 1.383(3) ?
N1A C2A . 1.141(8) ?
N1A C2B . 1.236(13) ?
C2A C1AA . 1.532(12) ?
C1AB C2B . 1.422(17) ?

_cod_database_fobs_code 2022588
